data_4069682
loop_
_publ_author_name
'Tanaka, Yuya'
'Shaw-Taberlet, Jennifer A.'
'Justaud, Fr\'ed\'eric'
'Cador, Olivier'
'Roisnel, Thierry'
'Akita, Munetaka'
'Hamon, Jean-Ren\'e'
'Lapinte, Claude'

_publ_section_title
;
 Electronic and Magnetic Couplings in Free and \p-Coordinated
 1,4-Diethynylnaphthalene-Bridged [Cp*(dppe)Fe]n+(n= 0, 1) Units
;
_journal_issue 16
_journal_name_full Organometallics
_journal_page_first 4656
_journal_paper_doi 10.1021/om900352q
_journal_volume 28
_journal_year 2009
_chemical_compound_source 'synthesis as described'
_chemical_formula_moiety 'C86 H86 Fe2 P4, 2(F6 P)''
_chemical_formula_sum 'C86 H86 F12 Fe2 P6'
_chemical_formula_weight 1645.07
_chemical_name_systematic
;
 ?
;
_space_group_IT_number 15
_symmetry_cell_setting monoclinic
_symmetry_Int_Tables_number 15
_symmetry_space_group_name_Hall '-C 2yc'
_symmetry_space_group_name_H-M 'C 1 2/c 1'
_atom_sites_solution_hydrogens geom
_atom_sites_solution_primary direct
_atom_sites_solution_secondary difmap
_audit_conform_dict_location ftp://ftp.iucr.org/pub/cif_core.dic
_audit_conform_dict_name cif_core.dic
_audit_conform_dict_version 2.3
_audit_creation_date 2008-09-17T10:05:52-00:00
_audit_creation_method 'WinGX routine CIF_UPDATE'
_cell_angle_alpha 90
_cell_angle_beta 94.059(3)
_cell_angle_gamma 90
_cell_formula_units_Z 8
_cell_length_a 40.308(3)
_cell_length_b 12.5530(10)
_cell_length_c 34.713(3)
_cell_measurement_reflns_used 8694
_cell_measurement_temperature 100(2)
_cell_measurement_theta_max 25.75
_cell_measurement_theta_min 2.35
_cell_measurement_wavelength 0.71073
_cell_volume 17520(2)
_computing_cell_refinement 'Bruker SMART, 2006'
_computing_data_collection 'Bruker SMART, 2006'
_computing_data_reduction 'Bruker SAINT, 2006'
_computing_molecular_graphics 'Ortep-3 for Windows (Farrugia, 1997)'
_computing_publication_material 'WinGX publication routines (Farrugia, 1999)'
_computing_structure_refinement 'SHELXL-97 (Sheldrick, 1997)'
_computing_structure_solution 'SIR97 (Altomare et al., 1999)'
_diffrn_ambient_temperature 100(2)
_diffrn_detector 'CCD plate'
_diffrn_measured_fraction_theta_full 0.968
_diffrn_measured_fraction_theta_max 0.953
_diffrn_measurement_device_type 'APEXII, Bruker-AXS'
_diffrn_measurement_method 'CCD rotation images, thin slices'
_diffrn_radiation_monochromator graphite
_diffrn_radiation_probe x-ray
_diffrn_radiation_type MoK\a
_diffrn_radiation_wavelength 0.71073
_diffrn_reflns_av_R_equivalents 0.0642
_diffrn_reflns_av_unetI/netI 0.0879
_diffrn_reflns_limit_h_max 52
_diffrn_reflns_limit_h_min -51
_diffrn_reflns_limit_k_max 16
_diffrn_reflns_limit_k_min -16
_diffrn_reflns_limit_l_max 44
_diffrn_reflns_limit_l_min -33
_diffrn_reflns_number 57419
_diffrn_reflns_theta_full 25
_diffrn_reflns_theta_max 27.48
_diffrn_reflns_theta_min 3.4
_exptl_absorpt_coefficient_mu 0.507
_exptl_absorpt_correction_T_max 0.913
_exptl_absorpt_correction_T_min 0.846
_exptl_absorpt_correction_type multi-scan
_exptl_absorpt_process_details
;
  [Sheldrick, G.M. (2002). SADABS Bruker AXS Inc., Madison, Wisconsin, USA]
;
_exptl_crystal_colour red
_exptl_crystal_density_diffrn 1.247
_exptl_crystal_density_method 'not measured'
_exptl_crystal_description prism
_exptl_crystal_F_000 6816
_exptl_crystal_size_max 0.31
_exptl_crystal_size_mid 0.25
_exptl_crystal_size_min 0.18
_platon_squeeze_details
;
;
_refine_diff_density_max 0.672
_refine_diff_density_min -0.56
_refine_diff_density_rms 0.087
_refine_ls_extinction_method none
_refine_ls_goodness_of_fit_ref 1.016
_refine_ls_hydrogen_treatment constr
_refine_ls_matrix_type full
_refine_ls_number_parameters 966
_refine_ls_number_reflns 19168
_refine_ls_number_restraints 0
_refine_ls_restrained_S_all 1.016
_refine_ls_R_factor_all 0.1045
_refine_ls_R_factor_gt 0.0673
_refine_ls_shift/su_max 0.009
_refine_ls_shift/su_mean 0.001
_refine_ls_structure_factor_coef Fsqd
_refine_ls_weighting_details 'calc w=1/[\s^2^(Fo^2^)+(0.0884P)^2^+13.0048P] where P=(Fo^2^+2Fc^2^)/3'
_refine_ls_weighting_scheme calc
_refine_ls_wR_factor_gt 0.1619
_refine_ls_wR_factor_ref 0.1798
_reflns_number_gt 12582
_reflns_number_total 19168
_reflns_threshold_expression >2sigma(I)
_cod_data_source_file om900352q_si_002.cif
_cod_data_source_block sq_renum
_cod_original_sg_symbol_H-M 'C 2/c'
_cod_database_code 4069682

loop_
_symmetry_equiv_pos_as_xyz
'x, y, z'
'-x, y, -z+1/2'
'x+1/2, y+1/2, z'
'-x+1/2, y+1/2, -z+1/2'
'-x, -y, -z'
'x, -y, z-1/2'
'-x+1/2, -y+1/2, -z'
'x+1/2, -y+1/2, z-1/2'

loop_
_atom_site_label
_atom_site_type_symbol
_atom_site_fract_x
_atom_site_fract_y
_atom_site_fract_z
_atom_site_U_iso_or_equiv
_atom_site_adp_type
_atom_site_occupancy
_atom_site_calc_flag
_atom_site_refinement_flags
Fe1 Fe 0.896170(12) 1.47098(4) 0.569625(16) 0.02210(13) Uani 1 d .
P101 P 0.91899(2) 1.41942(7) 0.51532(3) 0.0213(2) Uani 1 d .
P102 P 0.94698(2) 1.44480(8) 0.59801(3) 0.0255(2) Uani 1 d .
C101 C 0.85382(9) 1.5565(3) 0.54407(13) 0.0312(9) Uani 1 d .
C102 C 0.87907(9) 1.6339(3) 0.55605(13) 0.0308(9) Uani 1 d .
C103 C 0.88575(9) 1.6260(3) 0.59601(14) 0.0347(10) Uani 1 d .
C104 C 0.86572(9) 1.5423(3) 0.61030(13) 0.0314(9) Uani 1 d .
C105 C 0.84550(9) 1.5009(3) 0.57807(13) 0.0293(9) Uani 1 d .
C106 C 0.83476(10) 1.5544(4) 0.50561(14) 0.0411(11) Uani 1 d .
H10D H 0.8212 1.4897 0.5034 0.062 Uiso 1 calc R
H10E H 0.8503 1.5551 0.4851 0.062 Uiso 1 calc R
H10F H 0.8203 1.6171 0.503 0.062 Uiso 1 calc R
C107 C 0.88953(11) 1.7224(3) 0.52981(16) 0.0449(12) Uani 1 d .
H10G H 0.8725 1.7783 0.5283 0.067 Uiso 1 calc R
H10H H 0.8921 1.6937 0.5039 0.067 Uiso 1 calc R
H10I H 0.9108 1.7524 0.5402 0.067 Uiso 1 calc R
C108 C 0.90571(11) 1.7030(3) 0.62163(16) 0.0456(12) Uani 1 d .
H10J H 0.9241 1.7314 0.6077 0.068 Uiso 1 calc R
H10K H 0.9146 1.666 0.645 0.068 Uiso 1 calc R
H10L H 0.8914 1.7617 0.6289 0.068 Uiso 1 calc R
C109 C 0.86253(10) 1.5167(4) 0.65227(13) 0.0395(11) Uani 1 d .
H10M H 0.8473 1.4565 0.6544 0.059 Uiso 1 calc R
H10N H 0.8538 1.579 0.6653 0.059 Uiso 1 calc R
H10O H 0.8844 1.4981 0.6645 0.059 Uiso 1 calc R
C110 C 0.81736(9) 1.4220(3) 0.57989(14) 0.0367(10) Uani 1 d .
H11D H 0.8166 1.3958 0.6064 0.055 Uiso 1 calc R
H11E H 0.821 1.3621 0.5626 0.055 Uiso 1 calc R
H11F H 0.7963 1.457 0.5719 0.055 Uiso 1 calc R
C111 C 0.96300(8) 1.3862(3) 0.52727(12) 0.0255(8) Uani 1 d .
H11H H 0.9703 1.3308 0.5094 0.031 Uiso 1 calc R
H11I H 0.977 1.4502 0.5245 0.031 Uiso 1 calc R
C112 C 0.96696(9) 1.3456(3) 0.56874(12) 0.0274(9) Uani 1 d .
H11J H 0.9908 1.3384 0.5774 0.033 Uiso 1 calc R
H11K H 0.9561 1.2754 0.5709 0.033 Uiso 1 calc R
C113 C 0.90036(8) 1.2966(3) 0.49421(11) 0.0212(8) Uani 1 d .
C114 C 0.91944(9) 1.2086(3) 0.48610(12) 0.0271(9) Uani 1 d .
H11L H 0.943 1.2122 0.4897 0.033 Uiso 1 calc R
C115 C 0.90414(9) 1.1147(3) 0.47275(13) 0.0328(10) Uani 1 d .
H115 H 0.9173 1.0541 0.4678 0.039 Uiso 1 calc R
C116 C 0.86979(9) 1.1094(3) 0.46667(12) 0.0306(9) Uani 1 d .
H116 H 0.8595 1.0459 0.457 0.037 Uiso 1 calc R
C117 C 0.85079(9) 1.1964(3) 0.47461(12) 0.0312(9) Uani 1 d .
H117 H 0.8273 1.193 0.4704 0.037 Uiso 1 calc R
C118 C 0.86580(9) 1.2891(3) 0.48875(12) 0.0289(9) Uani 1 d .
H118 H 0.8524 1.3483 0.4948 0.035 Uiso 1 calc R
C119 C 0.92074(9) 1.5097(3) 0.47395(12) 0.0269(8) Uani 1 d .
C120 C 0.89919(11) 1.4976(3) 0.44119(13) 0.0376(10) Uani 1 d .
H120 H 0.884 1.4396 0.4394 0.045 Uiso 1 calc R
C121 C 0.89985(13) 1.5711(4) 0.41079(16) 0.0544(14) Uani 1 d .
H121 H 0.8854 1.5619 0.3882 0.065 Uiso 1 calc R
C122 C 0.92148(13) 1.6568(4) 0.41341(17) 0.0570(15) Uani 1 d .
H122 H 0.9216 1.7069 0.3929 0.068 Uiso 1 calc R
C123 C 0.94302(10) 1.6692(4) 0.44630(15) 0.0422(11) Uani 1 d .
H123 H 0.9579 1.728 0.4483 0.051 Uiso 1 calc R
C124 C 0.94287(9) 1.5965(3) 0.47600(13) 0.0322(9) Uani 1 d .
H124 H 0.9579 1.605 0.4981 0.039 Uiso 1 calc R
C125 C 0.97841(9) 1.5508(3) 0.59884(12) 0.0276(9) Uani 1 d .
C126 C 0.97320(9) 1.6398(3) 0.57511(13) 0.0306(9) Uani 1 d .
H126 H 0.9526 1.6485 0.5604 0.037 Uiso 1 calc R
C127 C 0.99798(10) 1.7154(3) 0.57294(14) 0.0383(11) Uani 1 d .
H127 H 0.9942 1.7765 0.5571 0.046 Uiso 1 calc R
C128 C 1.02822(10) 1.7024(4) 0.59379(14) 0.0414(11) Uani 1 d .
H128 H 1.0452 1.7544 0.5921 0.05 Uiso 1 calc R
C129 C 1.03381(10) 1.6147(4) 0.61695(15) 0.0423(11) Uani 1 d .
H129 H 1.0546 1.606 0.6312 0.051 Uiso 1 calc R
C130 C 1.00896(10) 1.5383(3) 0.61959(13) 0.0355(10) Uani 1 d .
H130 H 1.0129 1.4776 0.6356 0.043 Uiso 1 calc R
C131 C 0.95210(10) 1.3938(4) 0.64677(13) 0.0371(10) Uani 1 d .
C132 C 0.94967(11) 1.4606(5) 0.67800(15) 0.0503(13) Uani 1 d .
H132 H 0.9453 1.5343 0.674 0.06 Uiso 1 calc R
C133 C 0.95364(13) 1.4194(6) 0.71622(16) 0.0686(18) Uani 1 d .
H133 H 0.9518 1.465 0.7378 0.082 Uiso 1 calc R
C134 C 0.96023(13) 1.3127(6) 0.7215(2) 0.073(2) Uani 1 d .
H134 H 0.9626 1.2851 0.7471 0.088 Uiso 1 calc R
C135 C 0.96335(12) 1.2462(5) 0.69146(18) 0.0632(18) Uani 1 d .
H135 H 0.9685 1.1731 0.6957 0.076 Uiso 1 calc R
C136 C 0.95895(10) 1.2859(4) 0.65442(15) 0.0453(13) Uani 1 d .
H136 H 0.9606 1.2386 0.6333 0.054 Uiso 1 calc R
C137 C 0.88925(8) 1.3360(3) 0.57906(11) 0.0234(8) Uani 1 d .
C138 C 0.88391(9) 1.2343(3) 0.58454(13) 0.0304(9) Uani 1 d .
H138 H 0.8767 1.1925 0.5627 0.036 Uiso 1 calc R
C139 C 0.88832(9) 1.1802(3) 0.62243(12) 0.0287(9) Uani 1 d .
C140 C 0.87287(9) 1.2195(3) 0.65380(13) 0.0300(9) Uani 1 d .
H140 H 0.859 1.2805 0.6505 0.036 Uiso 1 calc R
C141 C 0.90982(9) 1.0896(3) 0.62776(12) 0.0281(9) Uani 1 d .
C142 C 0.92820(10) 1.0490(3) 0.59754(13) 0.0330(9) Uani 1 d .
H142 H 0.9247 1.078 0.5723 0.04 Uiso 1 calc R
C143 C 0.95075(10) 0.9691(3) 0.60432(14) 0.0368(10) Uani 1 d .
H143 H 0.963 0.944 0.5838 0.044 Uiso 1 calc R
Fe2 Fe 0.850155(12) 0.92487(4) 0.783088(16) 0.02049(13) Uani 1 d .
P201 P 0.85900(2) 1.05724(7) 0.82476(3) 0.0254(2) Uani 1 d .
P202 P 0.80613(2) 1.01877(7) 0.76005(3) 0.0244(2) Uani 1 d .
C201 C 0.82957(9) 0.7788(3) 0.80532(13) 0.0267(9) Uani 1 d .
C202 C 0.86190(9) 0.7948(3) 0.82290(12) 0.0255(8) Uani 1 d .
C203 C 0.88435(9) 0.7990(3) 0.79287(12) 0.0245(8) Uani 1 d .
C204 C 0.86619(9) 0.7817(3) 0.75710(12) 0.0259(8) Uani 1 d .
C205 C 0.83203(9) 0.7714(3) 0.76463(13) 0.0270(9) Uani 1 d .
C206 C 0.79915(10) 0.7484(3) 0.82566(15) 0.0375(10) Uani 1 d .
H20A H 0.7935 0.6737 0.8201 0.056 Uiso 1 calc R
H20B H 0.7805 0.7939 0.8166 0.056 Uiso 1 calc R
H20C H 0.8036 0.7577 0.8536 0.056 Uiso 1 calc R
C207 C 0.87209(10) 0.7881(3) 0.86508(12) 0.0322(9) Uani 1 d .
H20D H 0.8563 0.8283 0.8797 0.048 Uiso 1 calc R
H20E H 0.8944 0.8183 0.87 0.048 Uiso 1 calc R
H20F H 0.8722 0.7134 0.8733 0.048 Uiso 1 calc R
C208 C 0.92189(9) 0.8071(3) 0.79893(14) 0.0345(10) Uani 1 d .
H20G H 0.931 0.738 0.8074 0.052 Uiso 1 calc R
H20H H 0.9278 0.861 0.8187 0.052 Uiso 1 calc R
H20I H 0.9311 0.8275 0.7746 0.052 Uiso 1 calc R
C209 C 0.88042(11) 0.7637(3) 0.71878(13) 0.0369(10) Uani 1 d .
H20J H 0.8982 0.8155 0.7154 0.055 Uiso 1 calc R
H20K H 0.8629 0.7724 0.698 0.055 Uiso 1 calc R
H20L H 0.8895 0.6914 0.7179 0.055 Uiso 1 calc R
C210 C 0.80425(11) 0.7358(3) 0.73608(14) 0.0394(11) Uani 1 d .
H21A H 0.8064 0.7717 0.7113 0.059 Uiso 1 calc R
H21B H 0.7828 0.7542 0.7459 0.059 Uiso 1 calc R
H21C H 0.8055 0.6586 0.7325 0.059 Uiso 1 calc R
C211 C 0.84284(9) 1.1778(3) 0.79964(12) 0.0286(9) Uani 1 d .
H21D H 0.8428 1.2387 0.8178 0.034 Uiso 1 calc R
H21E H 0.8567 1.1966 0.7782 0.034 Uiso 1 calc R
C212 C 0.80747(10) 1.1509(3) 0.78406(13) 0.0339(10) Uani 1 d .
H21F H 0.7994 1.2061 0.7653 0.041 Uiso 1 calc R
H21G H 0.7926 1.1504 0.8056 0.041 Uiso 1 calc R
C213 C 0.83790(10) 1.0655(3) 0.86959(13) 0.0355(10) Uani 1 d .
C214 C 0.84379(13) 1.1510(4) 0.89506(14) 0.0492(13) Uani 1 d .
H214 H 0.8604 1.2021 0.8903 0.059 Uiso 1 calc R
C215 C 0.82549(17) 1.1616(5) 0.92728(17) 0.0688(19) Uani 1 d .
H215 H 0.8296 1.2207 0.9441 0.083 Uiso 1 calc R
C216 C 0.80186(16) 1.0892(6) 0.93528(18) 0.074(2) Uani 1 d .
H216 H 0.7897 1.0976 0.9575 0.088 Uiso 1 calc R
C217 C 0.79569(13) 1.0042(5) 0.91114(17) 0.0633(17) Uani 1 d .
H217 H 0.7792 0.9534 0.9167 0.076 Uiso 1 calc R
C218 C 0.81377(10) 0.9920(4) 0.87812(13) 0.0395(11) Uani 1 d .
H218 H 0.8094 0.9328 0.8615 0.047 Uiso 1 calc R
C219 C 0.90183(9) 1.0888(3) 0.84100(12) 0.0277(9) Uani 1 d .
C220 C 0.91624(11) 1.0381(3) 0.87392(14) 0.0388(11) Uani 1 d .
H220 H 0.9032 0.9916 0.8883 0.047 Uiso 1 calc R
C221 C 0.94913(12) 1.0551(3) 0.88574(15) 0.0461(13) Uani 1 d .
H221 H 0.9588 1.0192 0.9079 0.055 Uiso 1 calc R
C222 C 0.96814(11) 1.1246(4) 0.86532(15) 0.0460(13) Uani 1 d .
H222 H 0.9909 1.1353 0.8733 0.055 Uiso 1 calc R
C223 C 0.95393(10) 1.1784(3) 0.83333(14) 0.0375(11) Uani 1 d .
H223 H 0.9668 1.2273 0.8198 0.045 Uiso 1 calc R
C224 C 0.92068(10) 1.1605(3) 0.82117(13) 0.0330(10) Uani 1 d .
H224 H 0.9109 1.1972 0.7993 0.04 Uiso 1 calc R
C225 C 0.76296(9) 0.9775(3) 0.76637(13) 0.0287(9) Uani 1 d .
C226 C 0.74187(9) 0.9454(3) 0.73505(13) 0.0292(9) Uani 1 d .
H226 H 0.7498 0.9424 0.7099 0.035 Uiso 1 calc R
C227 C 0.70890(10) 0.9175(3) 0.74075(14) 0.0340(10) Uani 1 d .
H227 H 0.6944 0.8963 0.7193 0.041 Uiso 1 calc R
C228 C 0.69739(10) 0.9205(3) 0.77694(15) 0.0381(11) Uani 1 d .
H228 H 0.675 0.9014 0.7805 0.046 Uiso 1 calc R
C229 C 0.71829(10) 0.9513(4) 0.80821(14) 0.0392(11) Uani 1 d .
H229 H 0.7104 0.9526 0.8333 0.047 Uiso 1 calc R
C230 C 0.75075(10) 0.9802(3) 0.80291(13) 0.0362(10) Uani 1 d .
H230 H 0.7649 1.0023 0.8245 0.043 Uiso 1 calc R
C231 C 0.80431(8) 1.0477(3) 0.70838(12) 0.0269(9) Uani 1 d .
C232 C 0.82105(9) 0.9843(3) 0.68333(13) 0.0310(9) Uani 1 d .
H232 H 0.8342 0.9263 0.6932 0.037 Uiso 1 calc R
C233 C 0.81880(10) 1.0048(3) 0.64391(14) 0.0377(10) Uani 1 d .
H233 H 0.8301 0.9602 0.627 0.045 Uiso 1 calc R
C234 C 0.80036(10) 1.0893(4) 0.62926(14) 0.0411(11) Uani 1 d .
H234 H 0.7994 1.1042 0.6024 0.049 Uiso 1 calc R
C235 C 0.78319(10) 1.1527(4) 0.65357(14) 0.0405(11) Uani 1 d .
H235 H 0.7702 1.2105 0.6433 0.049 Uiso 1 calc R
C236 C 0.78479(9) 1.1326(3) 0.69242(13) 0.0318(10) Uani 1 d .
H236 H 0.7727 1.1762 0.7088 0.038 Uiso 1 calc R
C237 C 0.87749(9) 0.9947(3) 0.75538(11) 0.0229(8) Uani 1 d .
C238 C 0.90121(10) 1.0363(3) 0.73632(12) 0.0279(9) Uani 1 d .
H238 H 0.923 1.0361 0.7488 0.033 Uiso 1 calc R
C239 C 0.89724(9) 1.0844(3) 0.69671(12) 0.0269(8) Uani 1 d .
C240 C 0.87714(9) 1.1717(3) 0.69020(12) 0.0294(9) Uani 1 d .
H240 H 0.8658 1.2004 0.7109 0.035 Uiso 1 calc R
C241 C 0.91467(9) 1.0429(3) 0.66524(12) 0.0274(9) Uani 1 d .
C242 C 0.93817(10) 0.9587(3) 0.67040(13) 0.0312(9) Uani 1 d .
H242 H 0.9415 0.9261 0.6951 0.037 Uiso 1 calc R
C243 C 0.95620(10) 0.9231(3) 0.64102(13) 0.0352(10) Uani 1 d .
H243 H 0.9722 0.868 0.6454 0.042 Uiso 1 calc R
P301 P 1 1 0.5 0.0218(3) Uani 1 d S
F301 F 0.96590(5) 0.94093(18) 0.50729(8) 0.0381(6) Uani 1 d .
F302 F 0.99050(6) 1.09399(18) 0.52839(7) 0.0385(6) Uani 1 d .
F303 F 0.98179(5) 1.06272(17) 0.46407(7) 0.0326(5) Uani 1 d .
P401 P 0.75 0.25 0.5 0.0601(6) Uani 1 d S
F401 F 0.72059(7) 0.1745(3) 0.51052(11) 0.0794(11) Uani 1 d .
F402 F 0.77421(10) 0.2050(4) 0.53412(14) 0.1073(15) Uani 1 d .
F403 F 0.76219(8) 0.1606(3) 0.47254(14) 0.1042(16) Uani 1 d .
P501 P 0.88820(3) 0.48320(8) 0.79545(4) 0.0442(3) Uani 1 d .
F501 F 0.92126(7) 0.42437(19) 0.81049(11) 0.0671(10) Uani 1 d .
F502 F 0.89284(7) 0.56738(18) 0.83021(9) 0.0587(9) Uani 1 d .
F503 F 0.90914(8) 0.5593(2) 0.76892(11) 0.0671(9) Uani 1 d .
F504 F 0.85501(7) 0.5431(2) 0.78013(10) 0.0635(10) Uani 1 d .
F505 F 0.88308(8) 0.39857(19) 0.76107(9) 0.0561(8) Uani 1 d .
F506 F 0.86705(8) 0.4085(2) 0.82199(9) 0.0573(8) Uani 1 d .

loop_
_atom_site_aniso_label
_atom_site_aniso_U_11
_atom_site_aniso_U_22
_atom_site_aniso_U_33
_atom_site_aniso_U_23
_atom_site_aniso_U_13
_atom_site_aniso_U_12
Fe1 0.0263(2) 0.0217(3) 0.0186(3) -0.0016(2) 0.0038(2) -0.00271(19)
P101 0.0236(4) 0.0221(5) 0.0185(5) -0.0010(4) 0.0037(4) 0.0000(3)
P102 0.0288(5) 0.0253(5) 0.0221(6) 0.0007(4) -0.0002(4) -0.0061(4)
C101 0.0299(18) 0.030(2) 0.035(3) -0.0028(18) 0.0064(18) 0.0070(15)
C102 0.0309(19) 0.0232(19) 0.040(3) -0.0052(17) 0.0141(19) 0.0054(15)
C103 0.0321(19) 0.030(2) 0.044(3) -0.0116(19) 0.013(2) -0.0014(16)
C104 0.0267(18) 0.034(2) 0.035(3) -0.0122(18) 0.0103(18) -0.0034(15)
C105 0.0281(18) 0.031(2) 0.029(3) -0.0089(17) 0.0057(17) 0.0013(15)
C106 0.042(2) 0.043(3) 0.038(3) -0.003(2) 0.001(2) 0.0161(19)
C107 0.045(2) 0.029(2) 0.063(4) 0.011(2) 0.020(2) 0.0126(18)
C108 0.044(2) 0.035(2) 0.060(4) -0.023(2) 0.020(2) -0.0105(19)
C109 0.039(2) 0.052(3) 0.030(3) -0.011(2) 0.014(2) -0.0107(19)
C110 0.0276(18) 0.047(3) 0.036(3) -0.012(2) 0.0090(19) -0.0097(17)
C111 0.0249(17) 0.0229(18) 0.029(2) -0.0016(16) 0.0045(17) 0.0007(14)
C112 0.0268(17) 0.0220(19) 0.033(3) -0.0008(16) -0.0020(17) 0.0003(14)
C113 0.0308(17) 0.0195(17) 0.013(2) -0.0006(14) 0.0004(16) -0.0014(13)
C114 0.0249(17) 0.028(2) 0.028(2) -0.0005(17) 0.0020(17) 0.0018(14)
C115 0.036(2) 0.026(2) 0.036(3) -0.0016(18) -0.0001(19) 0.0067(16)
C116 0.0324(19) 0.033(2) 0.027(2) -0.0078(17) 0.0023(18) -0.0075(16)
C117 0.0274(18) 0.040(2) 0.025(2) -0.0077(18) -0.0009(17) -0.0014(16)
C118 0.0273(18) 0.029(2) 0.031(3) -0.0038(17) 0.0027(17) 0.0042(15)
C119 0.0319(18) 0.028(2) 0.023(2) 0.0050(16) 0.0103(17) 0.0039(15)
C120 0.049(2) 0.038(2) 0.026(3) 0.0077(19) 0.001(2) -0.0003(18)
C121 0.067(3) 0.060(3) 0.034(3) 0.017(3) -0.011(3) 0.003(3)
C122 0.069(3) 0.048(3) 0.056(4) 0.029(3) 0.020(3) 0.006(2)
C123 0.040(2) 0.045(3) 0.043(3) 0.018(2) 0.008(2) 0.0040(19)
C124 0.0319(19) 0.036(2) 0.030(3) 0.0079(18) 0.0111(18) 0.0034(16)
C125 0.0304(18) 0.026(2) 0.027(2) -0.0098(16) 0.0044(17) -0.0079(15)
C126 0.0335(19) 0.029(2) 0.030(3) -0.0050(17) 0.0087(18) -0.0019(15)
C127 0.045(2) 0.025(2) 0.047(3) -0.0012(19) 0.016(2) -0.0078(17)
C128 0.041(2) 0.040(3) 0.044(3) -0.014(2) 0.010(2) -0.0158(19)
C129 0.036(2) 0.051(3) 0.039(3) -0.014(2) 0.000(2) -0.0133(19)
C130 0.038(2) 0.035(2) 0.033(3) -0.0031(19) 0.000(2) -0.0079(17)
C131 0.032(2) 0.051(3) 0.028(3) 0.007(2) -0.0045(19) -0.0168(18)
C132 0.048(3) 0.073(4) 0.029(3) 0.002(3) 0.000(2) -0.015(2)
C133 0.060(3) 0.124(6) 0.021(3) -0.002(3) -0.002(3) -0.039(3)
C134 0.052(3) 0.105(5) 0.059(5) 0.048(4) -0.016(3) -0.045(3)
C135 0.054(3) 0.086(4) 0.046(4) 0.032(3) -0.023(3) -0.039(3)
C136 0.037(2) 0.056(3) 0.040(3) 0.025(2) -0.014(2) -0.022(2)
C137 0.0285(17) 0.030(2) 0.011(2) -0.0006(15) -0.0029(15) -0.0038(14)
C138 0.0349(19) 0.032(2) 0.024(2) 0.0003(17) 0.0014(18) -0.0114(16)
C139 0.0355(19) 0.027(2) 0.024(2) 0.0067(16) 0.0007(18) -0.0123(15)
C140 0.0355(19) 0.026(2) 0.028(3) 0.0063(17) -0.0019(18) -0.0062(15)
C141 0.0324(19) 0.026(2) 0.026(2) 0.0059(16) 0.0002(18) -0.0107(15)
C142 0.047(2) 0.027(2) 0.026(2) 0.0005(17) 0.010(2) -0.0104(17)
C143 0.045(2) 0.030(2) 0.037(3) -0.0029(19) 0.014(2) -0.0069(18)
Fe2 0.0297(3) 0.0137(2) 0.0178(3) 0.0001(2) -0.0002(2) 0.00164(19)
P201 0.0373(5) 0.0169(5) 0.0210(6) -0.0032(4) -0.0047(4) 0.0054(4)
P202 0.0310(5) 0.0175(4) 0.0242(6) 0.0003(4) -0.0024(4) 0.0022(4)
C201 0.0328(18) 0.0133(17) 0.034(3) 0.0038(15) 0.0036(18) 0.0009(14)
C202 0.0333(18) 0.0154(17) 0.028(2) -0.0002(15) 0.0036(17) 0.0039(14)
C203 0.0345(18) 0.0110(16) 0.028(2) 0.0034(15) 0.0044(17) 0.0073(13)
C204 0.043(2) 0.0106(16) 0.025(2) -0.0007(14) 0.0021(18) 0.0017(14)
C205 0.0381(19) 0.0123(17) 0.030(2) -0.0018(15) -0.0019(18) -0.0015(14)
C206 0.037(2) 0.029(2) 0.048(3) 0.005(2) 0.007(2) -0.0034(16)
C207 0.044(2) 0.027(2) 0.025(2) 0.0064(17) -0.0024(19) 0.0084(16)
C208 0.0313(19) 0.027(2) 0.046(3) 0.0020(19) 0.0058(19) 0.0060(15)
C209 0.059(3) 0.023(2) 0.030(3) -0.0051(17) 0.013(2) 0.0067(18)
C210 0.050(2) 0.021(2) 0.045(3) -0.0057(19) -0.009(2) -0.0038(17)
C211 0.045(2) 0.0142(17) 0.025(2) -0.0003(15) -0.0094(19) 0.0061(15)
C212 0.044(2) 0.0215(19) 0.034(3) -0.0055(17) -0.011(2) 0.0088(16)
C213 0.047(2) 0.034(2) 0.025(2) -0.0040(18) -0.001(2) 0.0215(18)
C214 0.072(3) 0.045(3) 0.029(3) -0.013(2) -0.004(3) 0.022(2)
C215 0.091(4) 0.080(4) 0.034(3) -0.023(3) -0.005(3) 0.048(4)
C216 0.075(4) 0.112(6) 0.035(4) -0.002(4) 0.012(3) 0.058(4)
C217 0.051(3) 0.100(5) 0.041(4) 0.017(3) 0.010(3) 0.036(3)
C218 0.041(2) 0.053(3) 0.024(3) 0.008(2) 0.002(2) 0.019(2)
C219 0.042(2) 0.0147(17) 0.025(2) -0.0080(15) -0.0069(18) 0.0048(15)
C220 0.052(2) 0.030(2) 0.033(3) 0.0020(19) -0.012(2) 0.0066(18)
C221 0.057(3) 0.035(2) 0.043(3) 0.002(2) -0.023(2) 0.008(2)
C222 0.044(2) 0.040(3) 0.051(3) -0.005(2) -0.021(2) 0.0079(19)
C223 0.040(2) 0.031(2) 0.040(3) -0.0030(19) -0.007(2) 0.0009(17)
C224 0.045(2) 0.0224(19) 0.030(3) -0.0063(17) -0.014(2) 0.0040(16)
C225 0.0277(18) 0.0236(19) 0.035(3) 0.0036(17) 0.0015(18) 0.0047(14)
C226 0.0351(19) 0.0200(18) 0.033(3) -0.0008(16) 0.0023(18) -0.0016(14)
C227 0.036(2) 0.0213(19) 0.044(3) 0.0052(18) -0.004(2) -0.0046(15)
C228 0.034(2) 0.029(2) 0.053(3) 0.013(2) 0.010(2) 0.0048(16)
C229 0.040(2) 0.047(3) 0.033(3) 0.010(2) 0.011(2) 0.0137(18)
C230 0.036(2) 0.045(3) 0.027(3) 0.001(2) -0.0020(19) 0.0098(18)
C231 0.0264(17) 0.0245(19) 0.029(2) 0.0022(16) -0.0039(17) -0.0055(14)
C232 0.036(2) 0.025(2) 0.030(3) -0.0009(17) -0.0043(19) -0.0013(16)
C233 0.045(2) 0.039(2) 0.028(3) -0.0027(19) -0.003(2) -0.0030(18)
C234 0.041(2) 0.056(3) 0.025(3) 0.011(2) -0.004(2) -0.011(2)
C235 0.037(2) 0.042(3) 0.041(3) 0.022(2) -0.006(2) 0.0013(18)
C236 0.0280(18) 0.031(2) 0.036(3) 0.0095(18) 0.0005(18) -0.0004(15)
C237 0.0316(17) 0.0171(17) 0.019(2) 0.0009(14) -0.0070(16) 0.0025(14)
C238 0.039(2) 0.0170(18) 0.028(2) -0.0019(16) 0.0009(18) -0.0037(15)
C239 0.0362(19) 0.0242(19) 0.020(2) 0.0018(16) 0.0020(17) -0.0095(15)
C240 0.0359(19) 0.027(2) 0.026(2) 0.0003(17) 0.0072(18) -0.0049(16)
C241 0.0340(19) 0.0214(18) 0.027(2) -0.0005(16) 0.0037(18) -0.0101(14)
C242 0.045(2) 0.026(2) 0.023(2) 0.0045(17) 0.0054(19) -0.0030(16)
C243 0.043(2) 0.029(2) 0.034(3) 0.0029(19) 0.009(2) -0.0036(17)
P301 0.0268(6) 0.0199(6) 0.0187(8) 0.0001(5) 0.0019(6) 0.0000(5)
F301 0.0302(11) 0.0424(14) 0.0415(17) 0.0096(12) 0.0013(11) -0.0099(9)
F302 0.0494(13) 0.0355(13) 0.0301(15) -0.0107(11) -0.0018(12) 0.0124(10)
F303 0.0361(11) 0.0342(13) 0.0265(14) 0.0068(10) -0.0041(10) 0.0035(9)
P401 0.0288(8) 0.0804(14) 0.0719(17) -0.0446(12) 0.0098(9) -0.0101(8)
F401 0.0506(16) 0.092(3) 0.098(3) -0.036(2) 0.0209(18) -0.0215(16)
F402 0.101(3) 0.115(3) 0.101(4) -0.006(3) -0.028(3) -0.026(2)
F403 0.068(2) 0.104(3) 0.146(4) -0.078(3) 0.048(2) -0.0244(19)
P501 0.0591(7) 0.0165(5) 0.0537(9) -0.0041(5) -0.0190(7) 0.0035(5)
F501 0.0702(18) 0.0243(14) 0.101(3) -0.0024(15) -0.0308(19) 0.0131(12)
F502 0.0812(19) 0.0198(12) 0.070(2) -0.0129(13) -0.0303(17) 0.0008(12)
F503 0.082(2) 0.0250(14) 0.093(3) 0.0070(15) -0.0012(19) -0.0028(13)
F504 0.0674(17) 0.0287(14) 0.088(3) -0.0117(14) -0.0393(18) 0.0078(12)
F505 0.095(2) 0.0261(13) 0.0448(19) -0.0078(12) -0.0095(16) 0.0005(13)
F506 0.089(2) 0.0289(14) 0.053(2) -0.0126(13) -0.0019(16) -0.0099(13)

loop_
_atom_type_symbol
_atom_type_description
_atom_type_scat_dispersion_real
_atom_type_scat_dispersion_imag
_atom_type_scat_source
C C 0.0033 0.0016 'International Tables Vol C Tables 4.2.6.8 and 6.1.1.4'
H H 0 0 'International Tables Vol C Tables 4.2.6.8 and 6.1.1.4'
F F 0.0171 0.0103 'International Tables Vol C Tables 4.2.6.8 and 6.1.1.4'
P P 0.1023 0.0942 'International Tables Vol C Tables 4.2.6.8 and 6.1.1.4'
Fe Fe 0.3463 0.8444 'International Tables Vol C Tables 4.2.6.8 and 6.1.1.4'

loop_
_geom_angle_atom_site_label_1
_geom_angle_atom_site_label_2
_geom_angle_atom_site_label_3
_geom_angle
_geom_angle_site_symmetry_1
_geom_angle_site_symmetry_3
C137 Fe1 C105 88.73(16) . .
C137 Fe1 C104 100.10(17) . .
C105 Fe1 C104 39.43(15) . .
C137 Fe1 C101 115.29(15) . .
C105 Fe1 C101 39.16(16) . .
C104 Fe1 C101 65.60(17) . .
C137 Fe1 C102 152.64(15) . .
C105 Fe1 C102 64.78(15) . .
C104 Fe1 C102 64.23(16) . .
C101 Fe1 C102 38.81(14) . .
C137 Fe1 C103 137.62(18) . .
C105 Fe1 C103 64.64(14) . .
C104 Fe1 C103 38.61(15) . .
C101 Fe1 C103 64.04(16) . .
C102 Fe1 C103 37.03(16) . .
C137 Fe1 P102 85.89(11) . .
C105 Fe1 P102 145.94(12) . .
C104 Fe1 P102 108.82(12) . .
C101 Fe1 P102 158.49(11) . .
C102 Fe1 P102 119.68(11) . .
C103 Fe1 P102 98.18(11) . .
C137 Fe1 P101 87.62(13) . .
C105 Fe1 P101 128.50(12) . .
C104 Fe1 P101 164.58(12) . .
C101 Fe1 P101 99.05(12) . .
C102 Fe1 P101 103.20(12) . .
C103 Fe1 P101 134.70(13) . .
P102 Fe1 P101 84.88(4) . .
C119 P101 C111 103.09(17) . .
C119 P101 C113 104.05(18) . .
C111 P101 C113 105.01(16) . .
C119 P101 Fe1 121.24(13) . .
C111 P101 Fe1 108.71(14) . .
C113 P101 Fe1 113.22(13) . .
C131 P102 C112 104.7(2) . .
C131 P102 C125 102.07(19) . .
C112 P102 C125 99.87(18) . .
C131 P102 Fe1 120.36(13) . .
C112 P102 Fe1 106.33(12) . .
C125 P102 Fe1 120.70(13) . .
C105 C101 C102 107.0(4) . .
C105 C101 C106 126.4(4) . .
C102 C101 C106 125.2(4) . .
C105 C101 Fe1 69.0(2) . .
C102 C101 Fe1 72.3(2) . .
C106 C101 Fe1 134.6(3) . .
C103 C102 C101 108.6(4) . .
C103 C102 C107 127.3(4) . .
C101 C102 C107 122.7(4) . .
C103 C102 Fe1 71.7(2) . .
C101 C102 Fe1 68.9(2) . .
C107 C102 Fe1 135.6(3) . .
C102 C103 C104 108.8(4) . .
C102 C103 C108 126.7(4) . .
C104 C103 C108 123.8(4) . .
C102 C103 Fe1 71.3(2) . .
C104 C103 Fe1 68.0(2) . .
C108 C103 Fe1 134.6(3) . .
C105 C104 C103 107.4(4) . .
C105 C104 C109 126.5(4) . .
C103 C104 C109 125.4(4) . .
C105 C104 Fe1 69.7(2) . .
C103 C104 Fe1 73.4(2) . .
C109 C104 Fe1 130.1(3) . .
C101 C105 C104 108.3(3) . .
C101 C105 C110 125.1(4) . .
C104 C105 C110 126.3(4) . .
C101 C105 Fe1 71.8(2) . .
C104 C105 Fe1 70.8(2) . .
C110 C105 Fe1 128.6(3) . .
C101 C106 H10D 109.5 . .
C101 C106 H10E 109.5 . .
H10D C106 H10E 109.5 . .
C101 C106 H10F 109.5 . .
H10D C106 H10F 109.5 . .
H10E C106 H10F 109.5 . .
C102 C107 H10G 109.5 . .
C102 C107 H10H 109.5 . .
H10G C107 H10H 109.5 . .
C102 C107 H10I 109.5 . .
H10G C107 H10I 109.5 . .
H10H C107 H10I 109.5 . .
C103 C108 H10J 109.5 . .
C103 C108 H10K 109.5 . .
H10J C108 H10K 109.5 . .
C103 C108 H10L 109.5 . .
H10J C108 H10L 109.5 . .
H10K C108 H10L 109.5 . .
C104 C109 H10M 109.5 . .
C104 C109 H10N 109.5 . .
H10M C109 H10N 109.5 . .
C104 C109 H10O 109.5 . .
H10M C109 H10O 109.5 . .
H10N C109 H10O 109.5 . .
C105 C110 H11D 109.5 . .
C105 C110 H11E 109.5 . .
H11D C110 H11E 109.5 . .
C105 C110 H11F 109.5 . .
H11D C110 H11F 109.5 . .
H11E C110 H11F 109.5 . .
C112 C111 P101 108.9(3) . .
C112 C111 H11H 109.9 . .
P101 C111 H11H 109.9 . .
C112 C111 H11I 109.9 . .
P101 C111 H11I 109.9 . .
H11H C111 H11I 108.3 . .
C111 C112 P102 106.0(2) . .
C111 C112 H11J 110.5 . .
P102 C112 H11J 110.5 . .
C111 C112 H11K 110.5 . .
P102 C112 H11K 110.5 . .
H11J C112 H11K 108.7 . .
C114 C113 C118 118.8(3) . .
C114 C113 P101 122.1(3) . .
C118 C113 P101 119.0(3) . .
C113 C114 C115 120.1(3) . .
C113 C114 H11L 119.9 . .
C115 C114 H11L 119.9 . .
C116 C115 C114 120.3(4) . .
C116 C115 H115 119.9 . .
C114 C115 H115 119.9 . .
C117 C116 C115 119.8(4) . .
C117 C116 H116 120.1 . .
C115 C116 H116 120.1 . .
C116 C117 C118 120.2(3) . .
C116 C117 H117 119.9 . .
C118 C117 H117 119.9 . .
C117 C118 C113 120.7(3) . .
C117 C118 H118 119.7 . .
C113 C118 H118 119.7 . .
C120 C119 C124 118.9(4) . .
C120 C119 P101 121.1(3) . .
C124 C119 P101 119.9(3) . .
C119 C120 C121 120.0(4) . .
C119 C120 H120 120 . .
C121 C120 H120 120 . .
C122 C121 C120 120.5(5) . .
C122 C121 H121 119.8 . .
C120 C121 H121 119.8 . .
C121 C122 C123 119.6(5) . .
C121 C122 H122 120.2 . .
C123 C122 H122 120.2 . .
C124 C123 C122 120.3(4) . .
C124 C123 H123 119.9 . .
C122 C123 H123 119.9 . .
C123 C124 C119 120.8(4) . .
C123 C124 H124 119.6 . .
C119 C124 H124 119.6 . .
C130 C125 C126 119.1(3) . .
C130 C125 P102 120.8(3) . .
C126 C125 P102 119.8(3) . .
C127 C126 C125 120.2(4) . .
C127 C126 H126 119.9 . .
C125 C126 H126 119.9 . .
C128 C127 C126 120.2(4) . .
C128 C127 H127 119.9 . .
C126 C127 H127 119.9 . .
C129 C128 C127 120.2(4) . .
C129 C128 H128 119.9 . .
C127 C128 H128 119.9 . .
C128 C129 C130 120.1(4) . .
C128 C129 H129 120 . .
C130 C129 H129 120 . .
C125 C130 C129 120.2(4) . .
C125 C130 H130 119.9 . .
C129 C130 H130 119.9 . .
C132 C131 C136 117.5(5) . .
C132 C131 P102 120.7(4) . .
C136 C131 P102 121.8(4) . .
C131 C132 C133 120.1(5) . .
C131 C132 H132 119.9 . .
C133 C132 H132 119.9 . .
C134 C133 C132 119.2(6) . .
C134 C133 H133 120.4 . .
C132 C133 H133 120.4 . .
C135 C134 C133 121.8(6) . .
C135 C134 H134 119.1 . .
C133 C134 H134 119.1 . .
C134 C135 C136 118.9(6) . .
C134 C135 H135 120.5 . .
C136 C135 H135 120.5 . .
C135 C136 C131 122.4(6) . .
C135 C136 H136 118.8 . .
C131 C136 H136 118.8 . .
C138 C137 Fe1 177.6(3) . .
C137 C138 C139 124.4(4) . .
C137 C138 H138 117.8 . .
C139 C138 H138 117.8 . .
C140 C139 C141 118.9(4) . .
C140 C139 C138 120.3(4) . .
C141 C139 C138 120.8(4) . .
C139 C140 C240 121.7(4) . .
C139 C140 H140 119.2 . .
C240 C140 H140 119.2 . .
C142 C141 C241 118.7(4) . .
C142 C141 C139 122.1(4) . .
C241 C141 C139 119.1(4) . .
C143 C142 C141 120.8(4) . .
C143 C142 H142 119.6 . .
C141 C142 H142 119.6 . .
C142 C143 C243 121.3(4) . .
C142 C143 H143 119.3 . .
C243 C143 H143 119.3 . .
C237 Fe2 C203 91.94(15) . .
C237 Fe2 C204 88.15(16) . .
C203 Fe2 C204 38.91(15) . .
C237 Fe2 C205 120.06(17) . .
C203 Fe2 C205 65.12(14) . .
C204 Fe2 C205 38.97(14) . .
C237 Fe2 C202 127.58(15) . .
C203 Fe2 C202 38.99(14) . .
C204 Fe2 C202 64.93(15) . .
C205 Fe2 C202 64.43(15) . .
C237 Fe2 C201 152.63(16) . .
C203 Fe2 C201 64.70(14) . .
C204 Fe2 C201 64.80(15) . .
C205 Fe2 C201 38.54(15) . .
C202 Fe2 C201 37.97(14) . .
C237 Fe2 P201 84.55(12) . .
C203 Fe2 P201 112.58(11) . .
C204 Fe2 P201 150.36(11) . .
C205 Fe2 P201 154.89(13) . .
C202 Fe2 P201 97.50(11) . .
C201 Fe2 P201 116.63(12) . .
C237 Fe2 P202 93.12(11) . .
C203 Fe2 P202 161.43(11) . .
C204 Fe2 P202 123.44(11) . .
C205 Fe2 P202 97.02(10) . .
C202 Fe2 P202 139.30(10) . .
C201 Fe2 P202 105.00(10) . .
P201 Fe2 P202 85.70(4) . .
C219 P201 C213 102.2(2) . .
C219 P201 C211 105.25(17) . .
C213 P201 C211 100.73(19) . .
C219 P201 Fe2 118.07(13) . .
C213 P201 Fe2 122.37(15) . .
C211 P201 Fe2 105.78(13) . .
C231 P202 C225 101.55(18) . .
C231 P202 C212 105.16(19) . .
C225 P202 C212 101.26(19) . .
C231 P202 Fe2 115.64(13) . .
C225 P202 Fe2 122.85(13) . .
C212 P202 Fe2 108.31(12) . .
C202 C201 C205 108.1(3) . .
C202 C201 C206 126.1(4) . .
C205 C201 C206 124.3(4) . .
C202 C201 Fe2 70.7(2) . .
C205 C201 Fe2 69.4(2) . .
C206 C201 Fe2 136.3(3) . .
C201 C202 C203 107.6(4) . .
C201 C202 C207 126.6(4) . .
C203 C202 C207 124.9(3) . .
C201 C202 Fe2 71.3(2) . .
C203 C202 Fe2 68.2(2) . .
C207 C202 Fe2 134.3(3) . .
C204 C203 C202 108.7(3) . .
C204 C203 C208 125.6(4) . .
C202 C203 C208 125.3(4) . .
C204 C203 Fe2 71.41(19) . .
C202 C203 Fe2 72.8(2) . .
C208 C203 Fe2 127.3(2) . .
C203 C204 C205 107.4(4) . .
C203 C204 C209 126.5(4) . .
C205 C204 C209 125.7(4) . .
C203 C204 Fe2 69.7(2) . .
C205 C204 Fe2 70.9(2) . .
C209 C204 Fe2 130.4(3) . .
C204 C205 C201 108.2(3) . .
C204 C205 C210 126.0(4) . .
C201 C205 C210 124.7(4) . .
C204 C205 Fe2 70.11(19) . .
C201 C205 Fe2 72.0(2) . .
C210 C205 Fe2 133.1(3) . .
C201 C206 H20A 109.5 . .
C201 C206 H20B 109.5 . .
H20A C206 H20B 109.5 . .
C201 C206 H20C 109.5 . .
H20A C206 H20C 109.5 . .
H20B C206 H20C 109.5 . .
C202 C207 H20D 109.5 . .
C202 C207 H20E 109.5 . .
H20D C207 H20E 109.5 . .
C202 C207 H20F 109.5 . .
H20D C207 H20F 109.5 . .
H20E C207 H20F 109.5 . .
C203 C208 H20G 109.5 . .
C203 C208 H20H 109.5 . .
H20G C208 H20H 109.5 . .
C203 C208 H20I 109.5 . .
H20G C208 H20I 109.5 . .
H20H C208 H20I 109.5 . .
C204 C209 H20J 109.5 . .
C204 C209 H20K 109.5 . .
H20J C209 H20K 109.5 . .
C204 C209 H20L 109.5 . .
H20J C209 H20L 109.5 . .
H20K C209 H20L 109.5 . .
C205 C210 H21A 109.5 . .
C205 C210 H21B 109.5 . .
H21A C210 H21B 109.5 . .
C205 C210 H21C 109.5 . .
H21A C210 H21C 109.5 . .
H21B C210 H21C 109.5 . .
C212 C211 P201 106.0(3) . .
C212 C211 H21D 110.5 . .
P201 C211 H21D 110.5 . .
C212 C211 H21E 110.5 . .
P201 C211 H21E 110.5 . .
H21D C211 H21E 108.7 . .
C211 C212 P202 110.7(3) . .
C211 C212 H21F 109.5 . .
P202 C212 H21F 109.5 . .
C211 C212 H21G 109.5 . .
P202 C212 H21G 109.5 . .
H21F C212 H21G 108.1 . .
C218 C213 C214 117.7(5) . .
C218 C213 P201 121.3(3) . .
C214 C213 P201 120.8(4) . .
C215 C214 C213 120.4(6) . .
C215 C214 H214 119.8 . .
C213 C214 H214 119.8 . .
C216 C215 C214 121.4(6) . .
C216 C215 H215 119.3 . .
C214 C215 H215 119.3 . .
C215 C216 C217 119.7(6) . .
C215 C216 H216 120.1 . .
C217 C216 H216 120.1 . .
C216 C217 C218 120.0(6) . .
C216 C217 H217 120 . .
C218 C217 H217 120 . .
C213 C218 C217 120.8(5) . .
C213 C218 H218 119.6 . .
C217 C218 H218 119.6 . .
C224 C219 C220 119.3(4) . .
C224 C219 P201 121.8(3) . .
C220 C219 P201 118.9(3) . .
C221 C220 C219 120.6(4) . .
C221 C220 H220 119.7 . .
C219 C220 H220 119.7 . .
C220 C221 C222 120.0(4) . .
C220 C221 H221 120 . .
C222 C221 H221 120 . .
C221 C222 C223 120.2(4) . .
C221 C222 H222 119.9 . .
C223 C222 H222 119.9 . .
C222 C223 C224 119.8(4) . .
C222 C223 H223 120.1 . .
C224 C223 H223 120.1 . .
C219 C224 C223 120.1(4) . .
C219 C224 H224 119.9 . .
C223 C224 H224 119.9 . .
C226 C225 C230 118.9(4) . .
C226 C225 P202 121.2(3) . .
C230 C225 P202 119.9(3) . .
C225 C226 C227 119.7(4) . .
C225 C226 H226 120.2 . .
C227 C226 H226 120.2 . .
C228 C227 C226 120.6(4) . .
C228 C227 H227 119.7 . .
C226 C227 H227 119.7 . .
C227 C228 C229 120.1(4) . .
C227 C228 H228 120 . .
C229 C228 H228 120 . .
C228 C229 C230 120.0(4) . .
C228 C229 H229 120 . .
C230 C229 H229 120 . .
C229 C230 C225 120.9(4) . .
C229 C230 H230 119.6 . .
C225 C230 H230 119.6 . .
C232 C231 C236 117.9(4) . .
C232 C231 P202 120.9(3) . .
C236 C231 P202 121.1(3) . .
C231 C232 C233 120.7(4) . .
C231 C232 H232 119.7 . .
C233 C232 H232 119.7 . .
C234 C233 C232 120.3(4) . .
C234 C233 H233 119.9 . .
C232 C233 H233 119.9 . .
C233 C234 C235 120.0(4) . .
C233 C234 H234 120 . .
C235 C234 H234 120 . .
C236 C235 C234 120.4(4) . .
C236 C235 H235 119.8 . .
C234 C235 H235 119.8 . .
C235 C236 C231 120.7(4) . .
C235 C236 H236 119.7 . .
C231 C236 H236 119.7 . .
C238 C237 Fe2 171.6(3) . .
C237 C238 C239 126.1(3) . .
C237 C238 H238 116.9 . .
C239 C238 H238 116.9 . .
C240 C239 C241 118.6(4) . .
C240 C239 C238 119.7(4) . .
C241 C239 C238 121.7(3) . .
C239 C240 C140 121.7(4) . .
C239 C240 H240 119.2 . .
C140 C240 H240 119.2 . .
C242 C241 C141 117.9(4) . .
C242 C241 C239 122.0(4) . .
C141 C241 C239 120.0(4) . .
C243 C242 C241 122.2(4) . .
C243 C242 H242 118.9 . .
C241 C242 H242 118.9 . .
C242 C243 C143 119.0(4) . .
C242 C243 H243 120.5 . .
C143 C243 H243 120.5 . .
F301 P301 F301 180.00(7) 5_776 .
F301 P301 F302 90.09(13) 5_776 .
F301 P301 F302 89.91(13) . .
F301 P301 F302 89.91(13) 5_776 5_776
F301 P301 F302 90.09(13) . 5_776
F302 P301 F302 180.00(14) . 5_776
F301 P301 F303 89.98(11) 5_776 5_776
F301 P301 F303 90.02(11) . 5_776
F302 P301 F303 89.96(12) . 5_776
F302 P301 F303 90.04(12) 5_776 5_776
F301 P301 F303 90.02(11) 5_776 .
F301 P301 F303 89.98(11) . .
F302 P301 F303 90.04(12) . .
F302 P301 F303 89.96(12) 5_776 .
F303 P301 F303 180.00(11) 5_776 .
F403 P401 F403 180.0(3) . 7_656
F403 P401 F401 90.93(18) . 7_656
F403 P401 F401 89.07(18) 7_656 7_656
F403 P401 F401 89.07(18) . .
F403 P401 F401 90.93(18) 7_656 .
F401 P401 F401 180.0(3) 7_656 .
F403 P401 F402 89.8(3) . .
F403 P401 F402 90.2(3) 7_656 .
F401 P401 F402 87.4(2) 7_656 .
F401 P401 F402 92.6(2) . .
F403 P401 F402 90.2(3) . 7_656
F403 P401 F402 89.8(3) 7_656 7_656
F401 P401 F402 92.6(2) 7_656 7_656
F401 P401 F402 87.4(2) . 7_656
F402 P401 F402 180.0(3) . 7_656
F501 P501 F504 179.6(2) . .
F501 P501 F505 89.85(16) . .
F504 P501 F505 90.20(16) . .
F501 P501 F506 90.41(18) . .
F504 P501 F506 89.98(18) . .
F505 P501 F506 89.67(15) . .
F501 P501 F502 90.50(16) . .
F504 P501 F502 89.45(15) . .
F505 P501 F502 179.1(2) . .
F506 P501 F502 89.52(17) . .
F501 P501 F503 90.14(18) . .
F504 P501 F503 89.46(18) . .
F505 P501 F503 90.73(18) . .
F506 P501 F503 179.32(19) . .
F502 P501 F503 90.08(17) . .

loop_
_geom_bond_atom_site_label_1
_geom_bond_atom_site_label_2
_geom_bond_distance
_geom_bond_site_symmetry_2
Fe1 C137 1.751(4) .
Fe1 C105 2.117(4) .
Fe1 C104 2.132(4) .
Fe1 C101 2.154(4) .
Fe1 C102 2.199(4) .
Fe1 C103 2.203(4) .
Fe1 P102 2.2334(11) .
Fe1 P101 2.2503(12) .
P101 C119 1.835(4) .
P101 C111 1.841(3) .
P101 C113 1.844(3) .
P102 C131 1.808(5) .
P102 C112 1.829(4) .
P102 C125 1.835(4) .
C101 C105 1.432(6) .
C101 C102 1.447(5) .
C101 C106 1.492(6) .
C102 C103 1.398(6) .
C102 C107 1.515(6) .
C103 C104 1.435(6) .
C103 C108 1.507(6) .
C104 C105 1.434(5) .
C104 C109 1.506(6) .
C105 C110 1.510(5) .
C106 H10D 0.98 .
C106 H10E 0.98 .
C106 H10F 0.98 .
C107 H10G 0.98 .
C107 H10H 0.98 .
C107 H10I 0.98 .
C108 H10J 0.98 .
C108 H10K 0.98 .
C108 H10L 0.98 .
C109 H10M 0.98 .
C109 H10N 0.98 .
C109 H10O 0.98 .
C110 H11D 0.98 .
C110 H11E 0.98 .
C110 H11F 0.98 .
C111 C112 1.525(6) .
C111 H11H 0.99 .
C111 H11I 0.99 .
C112 H11J 0.99 .
C112 H11K 0.99 .
C113 C114 1.386(5) .
C113 C118 1.395(5) .
C114 C115 1.394(5) .
C114 H11L 0.95 .
C115 C116 1.387(5) .
C115 H115 0.95 .
C116 C117 1.372(5) .
C116 H116 0.95 .
C117 C118 1.386(5) .
C117 H117 0.95 .
C118 H118 0.95 .
C119 C120 1.390(6) .
C119 C124 1.406(5) .
C120 C121 1.403(6) .
C120 H120 0.95 .
C121 C122 1.384(7) .
C121 H121 0.95 .
C122 C123 1.393(7) .
C122 H122 0.95 .
C123 C124 1.377(6) .
C123 H123 0.95 .
C124 H124 0.95 .
C125 C130 1.391(5) .
C125 C126 1.395(6) .
C126 C127 1.384(5) .
C126 H126 0.95 .
C127 C128 1.383(6) .
C127 H127 0.95 .
C128 C129 1.373(7) .
C128 H128 0.95 .
C129 C130 1.395(6) .
C129 H129 0.95 .
C130 H130 0.95 .
C131 C132 1.380(7) .
C131 C136 1.404(6) .
C132 C133 1.423(7) .
C132 H132 0.95 .
C133 C134 1.375(9) .
C133 H133 0.95 .
C134 C135 1.350(9) .
C134 H134 0.95 .
C135 C136 1.379(7) .
C135 H135 0.95 .
C136 H136 0.95 .
C137 C138 1.311(5) .
C138 C139 1.480(6) .
C138 H138 0.95 .
C139 C140 1.383(6) .
C139 C141 1.434(5) .
C140 C240 1.398(6) .
C140 H140 0.95 .
C141 C142 1.421(6) .
C141 C241 1.428(6) .
C142 C143 1.363(6) .
C142 H142 0.95 .
C143 C243 1.402(6) .
C143 H143 0.95 .
Fe2 C237 1.748(4) .
Fe2 C203 2.109(3) .
Fe2 C204 2.131(4) .
Fe2 C205 2.142(3) .
Fe2 C202 2.169(4) .
Fe2 C201 2.177(4) .
Fe2 P201 2.2153(11) .
Fe2 P202 2.2310(10) .
P201 C219 1.822(4) .
P201 C213 1.828(5) .
P201 C211 1.843(4) .
P202 C231 1.826(4) .
P202 C225 1.843(4) .
P202 C212 1.855(4) .
C201 C202 1.414(5) .
C201 C205 1.426(6) .
C201 C206 1.507(6) .
C202 C203 1.429(5) .
C202 C207 1.495(6) .
C203 C204 1.413(5) .
C203 C208 1.516(5) .
C204 C205 1.425(5) .
C204 C209 1.503(6) .
C205 C210 1.510(5) .
C206 H20A 0.98 .
C206 H20B 0.98 .
C206 H20C 0.98 .
C207 H20D 0.98 .
C207 H20E 0.98 .
C207 H20F 0.98 .
C208 H20G 0.98 .
C208 H20H 0.98 .
C208 H20I 0.98 .
C209 H20J 0.98 .
C209 H20K 0.98 .
C209 H20L 0.98 .
C210 H21A 0.98 .
C210 H21B 0.98 .
C210 H21C 0.98 .
C211 C212 1.527(5) .
C211 H21D 0.99 .
C211 H21E 0.99 .
C212 H21F 0.99 .
C212 H21G 0.99 .
C213 C218 1.388(6) .
C213 C214 1.400(6) .
C214 C215 1.389(8) .
C214 H214 0.95 .
C215 C216 1.359(9) .
C215 H215 0.95 .
C216 C217 1.369(9) .
C216 H216 0.95 .
C217 C218 1.410(7) .
C217 H217 0.95 .
C218 H218 0.95 .
C219 C224 1.390(6) .
C219 C220 1.398(6) .
C220 C221 1.376(6) .
C220 H220 0.95 .
C221 C222 1.388(7) .
C221 H221 0.95 .
C222 C223 1.389(6) .
C222 H222 0.95 .
C223 C224 1.395(5) .
C223 H223 0.95 .
C224 H224 0.95 .
C225 C226 1.391(5) .
C225 C230 1.393(6) .
C226 C227 1.402(5) .
C226 H226 0.95 .
C227 C228 1.370(6) .
C227 H227 0.95 .
C228 C229 1.381(7) .
C228 H228 0.95 .
C229 C230 1.383(6) .
C229 H229 0.95 .
C230 H230 0.95 .
C231 C232 1.389(6) .
C231 C236 1.414(5) .
C232 C233 1.389(6) .
C232 H232 0.95 .
C233 C234 1.372(6) .
C233 H233 0.95 .
C234 C235 1.381(7) .
C234 H234 0.95 .
C235 C236 1.369(6) .
C235 H235 0.95 .
C236 H236 0.95 .
C237 C238 1.309(5) .
C238 C239 1.500(6) .
C238 H238 0.95 .
C239 C240 1.372(5) .
C239 C241 1.438(6) .
C240 H240 0.95 .
C241 C242 1.422(5) .
C242 C243 1.369(6) .
C242 H242 0.95 .
C243 H243 0.95 .
P301 F301 1.598(2) 5_776
P301 F301 1.598(2) .
P301 F302 1.601(2) .
P301 F302 1.601(2) 5_776
P301 F303 1.608(2) 5_776
P301 F303 1.608(2) .
P401 F403 1.574(3) .
P401 F403 1.574(3) 7_656
P401 F401 1.581(3) 7_656
P401 F401 1.581(3) .
P401 F402 1.584(4) .
P401 F402 1.584(4) 7_656
P501 F501 1.579(3) .
P501 F504 1.593(3) .
P501 F505 1.600(3) .
P501 F506 1.602(3) .
P501 F502 1.605(3) .
P501 F503 1.607(4) .

loop_
_geom_torsion_atom_site_label_1
_geom_torsion_atom_site_label_2
_geom_torsion_atom_site_label_3
_geom_torsion_atom_site_label_4
_geom_torsion
C137 Fe1 P101 C119 156.08(18)
C105 Fe1 P101 C119 69.6(2)
C104 Fe1 P101 C119 35.5(4)
C101 Fe1 P101 C119 40.85(18)
C102 Fe1 P101 C119 1.49(18)
C103 Fe1 P101 C119 -21.4(2)
P102 Fe1 P101 C119 -117.83(15)
C137 Fe1 P101 C111 -84.90(17)
C105 Fe1 P101 C111 -171.37(19)
C104 Fe1 P101 C111 154.5(4)
C101 Fe1 P101 C111 159.87(16)
C102 Fe1 P101 C111 120.51(16)
C103 Fe1 P101 C111 97.6(2)
P102 Fe1 P101 C111 1.18(13)
C137 Fe1 P101 C113 31.38(16)
C105 Fe1 P101 C113 -55.09(19)
C104 Fe1 P101 C113 -89.2(4)
C101 Fe1 P101 C113 -83.85(16)
C102 Fe1 P101 C113 -123.21(16)
C103 Fe1 P101 C113 -146.07(19)
P102 Fe1 P101 C113 117.47(12)
C137 Fe1 P102 C131 -56.7(2)
C105 Fe1 P102 C131 24.9(3)
C104 Fe1 P102 C131 42.6(2)
C101 Fe1 P102 C131 113.6(4)
C102 Fe1 P102 C131 113.0(2)
C103 Fe1 P102 C131 80.8(2)
P101 Fe1 P102 C131 -144.70(18)
C137 Fe1 P102 C112 61.82(19)
C105 Fe1 P102 C112 143.4(2)
C104 Fe1 P102 C112 161.10(18)
C101 Fe1 P102 C112 -127.9(4)
C102 Fe1 P102 C112 -128.44(19)
C103 Fe1 P102 C112 -160.63(18)
P101 Fe1 P102 C112 -26.15(14)
C137 Fe1 P102 C125 174.3(2)
C105 Fe1 P102 C125 -104.1(2)
C104 Fe1 P102 C125 -86.5(2)
C101 Fe1 P102 C125 -15.4(4)
C102 Fe1 P102 C125 -16.0(2)
C103 Fe1 P102 C125 -48.2(2)
P101 Fe1 P102 C125 86.29(16)
C137 Fe1 C101 C105 51.7(3)
C104 Fe1 C101 C105 -38.2(2)
C102 Fe1 C101 C105 -116.8(4)
C103 Fe1 C101 C105 -81.0(3)
P102 Fe1 C101 C105 -117.5(3)
P101 Fe1 C101 C105 143.4(2)
C137 Fe1 C101 C102 168.5(3)
C105 Fe1 C101 C102 116.8(4)
C104 Fe1 C101 C102 78.6(3)
C103 Fe1 C101 C102 35.8(2)
P102 Fe1 C101 C102 -0.8(5)
P101 Fe1 C101 C102 -99.9(2)
C137 Fe1 C101 C106 -69.2(5)
C105 Fe1 C101 C106 -121.0(5)
C104 Fe1 C101 C106 -159.1(5)
C102 Fe1 C101 C106 122.3(5)
C103 Fe1 C101 C106 158.1(5)
P102 Fe1 C101 C106 121.5(4)
P101 Fe1 C101 C106 22.4(4)
C105 C101 C102 C103 -0.3(4)
C106 C101 C102 C103 166.5(4)
Fe1 C101 C102 C103 -60.9(3)
C105 C101 C102 C107 -167.8(3)
C106 C101 C102 C107 -1.1(6)
Fe1 C101 C102 C107 131.5(4)
C105 C101 C102 Fe1 60.7(2)
C106 C101 C102 Fe1 -132.6(4)
C137 Fe1 C102 C103 96.2(4)
C105 Fe1 C102 C103 80.7(2)
C104 Fe1 C102 C103 36.8(2)
C101 Fe1 C102 C103 119.2(3)
P102 Fe1 C102 C103 -61.1(2)
P101 Fe1 C102 C103 -152.7(2)
C137 Fe1 C102 C101 -23.1(5)
C105 Fe1 C102 C101 -38.6(2)
C104 Fe1 C102 C101 -82.4(3)
C103 Fe1 C102 C101 -119.2(3)
P102 Fe1 C102 C101 179.7(2)
P101 Fe1 C102 C101 88.0(2)
C137 Fe1 C102 C107 -138.7(5)
C105 Fe1 C102 C107 -154.2(5)
C104 Fe1 C102 C107 161.9(5)
C101 Fe1 C102 C107 -115.7(6)
C103 Fe1 C102 C107 125.1(5)
P102 Fe1 C102 C107 64.0(5)
P101 Fe1 C102 C107 -27.6(5)
C101 C102 C103 C104 1.4(4)
C107 C102 C103 C104 168.2(4)
Fe1 C102 C103 C104 -57.8(3)
C101 C102 C103 C108 -168.5(4)
C107 C102 C103 C108 -1.7(6)
Fe1 C102 C103 C108 132.3(4)
C101 C102 C103 Fe1 59.2(3)
C107 C102 C103 Fe1 -133.9(4)
C137 Fe1 C103 C102 -137.3(3)
C105 Fe1 C103 C102 -81.1(2)
C104 Fe1 C103 C102 -120.2(3)
C101 Fe1 C103 C102 -37.5(2)
P102 Fe1 C103 C102 129.8(2)
P101 Fe1 C103 C102 38.9(3)
C137 Fe1 C103 C104 -17.1(4)
C105 Fe1 C103 C104 39.1(2)
C101 Fe1 C103 C104 82.7(3)
C102 Fe1 C103 C104 120.2(3)
P102 Fe1 C103 C104 -110.0(2)
P101 Fe1 C103 C104 159.1(2)
C137 Fe1 C103 C108 99.2(5)
C105 Fe1 C103 C108 155.4(5)
C104 Fe1 C103 C108 116.3(6)
C101 Fe1 C103 C108 -160.9(5)
C102 Fe1 C103 C108 -123.5(6)
P102 Fe1 C103 C108 6.3(5)
P101 Fe1 C103 C108 -84.6(5)
C102 C103 C104 C105 -2.0(4)
C108 C103 C104 C105 168.3(4)
Fe1 C103 C104 C105 -61.8(3)
C102 C103 C104 C109 -172.4(4)
C108 C103 C104 C109 -2.2(6)
Fe1 C103 C104 C109 127.7(4)
C102 C103 C104 Fe1 59.9(3)
C108 C103 C104 Fe1 -129.9(4)
C137 Fe1 C104 C105 -75.4(3)
C101 Fe1 C104 C105 37.9(2)
C102 Fe1 C104 C105 80.9(3)
C103 Fe1 C104 C105 116.2(4)
P102 Fe1 C104 C105 -164.5(2)
P101 Fe1 C104 C105 43.7(5)
C137 Fe1 C104 C103 168.4(3)
C105 Fe1 C104 C103 -116.2(4)
C101 Fe1 C104 C103 -78.3(3)
C102 Fe1 C104 C103 -35.3(2)
P102 Fe1 C104 C103 79.3(3)
P101 Fe1 C104 C103 -72.5(5)
C137 Fe1 C104 C109 45.8(4)
C105 Fe1 C104 C109 121.2(5)
C101 Fe1 C104 C109 159.1(4)
C102 Fe1 C104 C109 -157.9(4)
C103 Fe1 C104 C109 -122.6(5)
P102 Fe1 C104 C109 -43.3(4)
P101 Fe1 C104 C109 164.9(3)
C102 C101 C105 C104 -0.9(4)
C106 C101 C105 C104 -167.5(4)
Fe1 C101 C105 C104 61.8(3)
C102 C101 C105 C110 172.3(3)
C106 C101 C105 C110 5.8(6)
Fe1 C101 C105 C110 -124.9(4)
C102 C101 C105 Fe1 -62.8(2)
C106 C101 C105 Fe1 130.7(4)
C103 C104 C105 C101 1.8(4)
C109 C104 C105 C101 172.1(4)
Fe1 C104 C105 C101 -62.4(3)
C103 C104 C105 C110 -171.4(4)
C109 C104 C105 C110 -1.1(6)
Fe1 C104 C105 C110 124.4(4)
C103 C104 C105 Fe1 64.2(3)
C109 C104 C105 Fe1 -125.5(4)
C137 Fe1 C105 C101 -134.7(3)
C104 Fe1 C105 C101 117.6(3)
C102 Fe1 C105 C101 38.2(2)
C103 Fe1 C105 C101 79.3(3)
P102 Fe1 C105 C101 144.5(2)
P101 Fe1 C105 C101 -48.8(3)
C137 Fe1 C105 C104 107.6(3)
C101 Fe1 C105 C104 -117.6(3)
C102 Fe1 C105 C104 -79.4(3)
C103 Fe1 C105 C104 -38.3(3)
P102 Fe1 C105 C104 26.9(3)
P101 Fe1 C105 C104 -166.4(2)
C137 Fe1 C105 C110 -14.0(4)
C104 Fe1 C105 C110 -121.6(5)
C101 Fe1 C105 C110 120.8(5)
C102 Fe1 C105 C110 159.0(4)
C103 Fe1 C105 C110 -159.9(5)
P102 Fe1 C105 C110 -94.7(4)
P101 Fe1 C105 C110 72.0(4)
C119 P101 C111 C112 159.8(3)
C113 P101 C111 C112 -91.5(3)
Fe1 P101 C111 C112 29.9(3)
P101 C111 C112 P102 -50.9(3)
C131 P102 C112 C111 179.9(2)
C125 P102 C112 C111 -74.8(3)
Fe1 P102 C112 C111 51.5(2)
C119 P101 C113 C114 100.6(3)
C111 P101 C113 C114 -7.3(4)
Fe1 P101 C113 C114 -125.8(3)
C119 P101 C113 C118 -84.0(3)
C111 P101 C113 C118 168.1(3)
Fe1 P101 C113 C118 49.6(3)
C118 C113 C114 C115 0.0(6)
P101 C113 C114 C115 175.4(3)
C113 C114 C115 C116 1.4(7)
C114 C115 C116 C117 -1.3(7)
C115 C116 C117 C118 -0.2(7)
C116 C117 C118 C113 1.6(7)
C114 C113 C118 C117 -1.5(6)
P101 C113 C118 C117 -177.1(3)
C111 P101 C119 C120 134.0(3)
C113 P101 C119 C120 24.6(4)
Fe1 P101 C119 C120 -104.3(3)
C111 P101 C119 C124 -49.7(3)
C113 P101 C119 C124 -159.1(3)
Fe1 P101 C119 C124 72.1(3)
C124 C119 C120 C121 0.2(6)
P101 C119 C120 C121 176.6(4)
C119 C120 C121 C122 -1.1(8)
C120 C121 C122 C123 0.9(8)
C121 C122 C123 C124 0.1(8)
C122 C123 C124 C119 -1.0(7)
C120 C119 C124 C123 0.8(6)
P101 C119 C124 C123 -175.7(3)
C131 P102 C125 C130 37.1(4)
C112 P102 C125 C130 -70.3(4)
Fe1 P102 C125 C130 173.9(3)
C131 P102 C125 C126 -150.0(3)
C112 P102 C125 C126 102.5(3)
Fe1 P102 C125 C126 -13.2(4)
C130 C125 C126 C127 -1.2(6)
P102 C125 C126 C127 -174.2(3)
C125 C126 C127 C128 1.0(7)
C126 C127 C128 C129 -0.3(7)
C127 C128 C129 C130 -0.1(7)
C126 C125 C130 C129 0.8(6)
P102 C125 C130 C129 173.7(3)
C128 C129 C130 C125 -0.1(7)
C112 P102 C131 C132 159.5(3)
C125 P102 C131 C132 55.8(4)
Fe1 P102 C131 C132 -81.1(3)
C112 P102 C131 C136 -19.9(4)
C125 P102 C131 C136 -123.6(3)
Fe1 P102 C131 C136 99.5(3)
C136 C131 C132 C133 -0.8(6)
P102 C131 C132 C133 179.8(3)
C131 C132 C133 C134 0.7(7)
C132 C133 C134 C135 0.6(8)
C133 C134 C135 C136 -1.7(8)
C134 C135 C136 C131 1.6(7)
C132 C131 C136 C135 -0.3(6)
P102 C131 C136 C135 179.1(3)
C137 C138 C139 C140 52.9(5)
C137 C138 C139 C141 -124.1(4)
C141 C139 C140 C240 -1.4(5)
C138 C139 C140 C240 -178.5(3)
C140 C139 C141 C142 -175.9(3)
C138 C139 C141 C142 1.2(5)
C140 C139 C141 C241 -0.1(5)
C138 C139 C141 C241 177.0(3)
C241 C141 C142 C143 -1.9(5)
C139 C141 C142 C143 173.9(4)
C141 C142 C143 C243 1.0(6)
C237 Fe2 P201 C219 -54.14(19)
C203 Fe2 P201 C219 35.7(2)
C204 Fe2 P201 C219 22.4(3)
C205 Fe2 P201 C219 115.0(3)
C202 Fe2 P201 C219 73.11(19)
C201 Fe2 P201 C219 107.68(19)
P202 Fe2 P201 C219 -147.69(16)
C237 Fe2 P201 C213 177.37(18)
C203 Fe2 P201 C213 -92.79(19)
C204 Fe2 P201 C213 -106.1(3)
C205 Fe2 P201 C213 -13.5(3)
C202 Fe2 P201 C213 -55.38(18)
C201 Fe2 P201 C213 -20.81(18)
P202 Fe2 P201 C213 83.82(15)
C237 Fe2 P201 C211 63.28(18)
C203 Fe2 P201 C211 153.12(18)
C204 Fe2 P201 C211 139.8(3)
C205 Fe2 P201 C211 -127.6(3)
C202 Fe2 P201 C211 -169.47(17)
C201 Fe2 P201 C211 -134.90(18)
P202 Fe2 P201 C211 -30.27(15)
C237 Fe2 P202 C231 40.90(18)
C203 Fe2 P202 C231 -64.7(4)
C204 Fe2 P202 C231 -48.94(19)
C205 Fe2 P202 C231 -79.90(18)
C202 Fe2 P202 C231 -138.3(2)
C201 Fe2 P202 C231 -118.38(17)
P201 Fe2 P202 C231 125.19(13)
C237 Fe2 P202 C225 165.9(2)
C203 Fe2 P202 C225 60.4(4)
C204 Fe2 P202 C225 76.1(2)
C205 Fe2 P202 C225 45.1(2)
C202 Fe2 P202 C225 -13.3(2)
C201 Fe2 P202 C225 6.7(2)
P201 Fe2 P202 C225 -109.77(17)
C237 Fe2 P202 C212 -76.8(2)
C203 Fe2 P202 C212 177.7(4)
C204 Fe2 P202 C212 -166.6(2)
C205 Fe2 P202 C212 162.4(2)
C202 Fe2 P202 C212 104.0(2)
C201 Fe2 P202 C212 124.0(2)
P201 Fe2 P202 C212 7.53(17)
C237 Fe2 C201 C202 71.4(4)
C203 Fe2 C201 C202 37.7(2)
C204 Fe2 C201 C202 80.9(2)
C205 Fe2 C201 C202 118.8(3)
P201 Fe2 C201 C202 -66.1(2)
P202 Fe2 C201 C202 -158.8(2)
C237 Fe2 C201 C205 -47.4(4)
C203 Fe2 C201 C205 -81.2(2)
C204 Fe2 C201 C205 -38.0(2)
C202 Fe2 C201 C205 -118.8(3)
P201 Fe2 C201 C205 175.05(18)
P202 Fe2 C201 C205 82.3(2)
C237 Fe2 C201 C206 -166.1(4)
C203 Fe2 C201 C206 160.2(5)
C204 Fe2 C201 C206 -156.6(5)
C205 Fe2 C201 C206 -118.6(5)
C202 Fe2 C201 C206 122.6(6)
P201 Fe2 C201 C206 56.4(5)
P202 Fe2 C201 C206 -36.3(5)
C205 C201 C202 C203 0.8(4)
C206 C201 C202 C203 167.4(3)
Fe2 C201 C202 C203 -58.8(2)
C205 C201 C202 C207 -168.5(3)
C206 C201 C202 C207 -1.9(6)
Fe2 C201 C202 C207 131.9(4)
C205 C201 C202 Fe2 59.6(2)
C206 C201 C202 Fe2 -133.8(4)
C237 Fe2 C202 C201 -146.6(2)
C203 Fe2 C202 C201 -118.6(3)
C204 Fe2 C202 C201 -80.5(2)
C205 Fe2 C202 C201 -37.2(2)
P201 Fe2 C202 C201 124.5(2)
P202 Fe2 C202 C201 32.4(3)
C237 Fe2 C202 C203 -28.1(3)
C204 Fe2 C202 C203 38.1(2)
C205 Fe2 C202 C203 81.4(2)
C201 Fe2 C202 C203 118.6(3)
P201 Fe2 C202 C203 -116.9(2)
P202 Fe2 C202 C203 150.95(18)
C237 Fe2 C202 C207 90.1(4)
C203 Fe2 C202 C207 118.1(5)
C204 Fe2 C202 C207 156.2(4)
C205 Fe2 C202 C207 -160.5(4)
C201 Fe2 C202 C207 -123.3(5)
P201 Fe2 C202 C207 1.2(4)
P202 Fe2 C202 C207 -90.9(4)
C201 C202 C203 C204 -2.1(4)
C207 C202 C203 C204 167.5(3)
Fe2 C202 C203 C204 -62.8(2)
C201 C202 C203 C208 -175.3(3)
C207 C202 C203 C208 -5.8(6)
Fe2 C202 C203 C208 124.0(3)
C201 C202 C203 Fe2 60.7(2)
C207 C202 C203 Fe2 -129.7(3)
C237 Fe2 C203 C204 -84.6(2)
C205 Fe2 C203 C204 37.8(2)
C202 Fe2 C203 C204 117.3(3)
C201 Fe2 C203 C204 80.6(2)
P201 Fe2 C203 C204 -169.54(19)
P202 Fe2 C203 C204 21.1(5)
C237 Fe2 C203 C202 158.1(2)
C204 Fe2 C203 C202 -117.3(3)
C205 Fe2 C203 C202 -79.4(2)
C201 Fe2 C203 C202 -36.7(2)
P201 Fe2 C203 C202 73.2(2)
P202 Fe2 C203 C202 -96.1(4)
C237 Fe2 C203 C208 36.4(4)
C204 Fe2 C203 C208 121.1(5)
C205 Fe2 C203 C208 158.9(4)
C202 Fe2 C203 C208 -121.7(5)
C201 Fe2 C203 C208 -158.4(4)
P201 Fe2 C203 C208 -48.5(4)
P202 Fe2 C203 C208 142.2(3)
C202 C203 C204 C205 2.5(4)
C208 C203 C204 C205 175.7(3)
Fe2 C203 C204 C205 -61.2(2)
C202 C203 C204 C209 -170.5(3)
C208 C203 C204 C209 2.7(6)
Fe2 C203 C204 C209 125.8(4)
C202 C203 C204 Fe2 63.7(2)
C208 C203 C204 Fe2 -123.1(3)
C237 Fe2 C204 C203 95.4(2)
C205 Fe2 C204 C203 -117.8(3)
C202 Fe2 C204 C203 -38.1(2)
C201 Fe2 C204 C203 -80.3(2)
P201 Fe2 C204 C203 19.8(4)
P202 Fe2 C204 C203 -172.09(18)
C237 Fe2 C204 C205 -146.8(3)
C203 Fe2 C204 C205 117.8(3)
C202 Fe2 C204 C205 79.7(2)
C201 Fe2 C204 C205 37.5(2)
P201 Fe2 C204 C205 137.6(2)
P202 Fe2 C204 C205 -54.3(3)
C237 Fe2 C204 C209 -25.8(4)
C203 Fe2 C204 C209 -121.2(5)
C205 Fe2 C204 C209 121.0(5)
C202 Fe2 C204 C209 -159.3(4)
C201 Fe2 C204 C209 158.6(4)
P201 Fe2 C204 C209 -101.4(4)
P202 Fe2 C204 C209 66.7(4)
C203 C204 C205 C201 -2.0(4)
C209 C204 C205 C201 171.1(3)
Fe2 C204 C205 C201 -62.4(2)
C203 C204 C205 C210 -170.1(3)
C209 C204 C205 C210 2.9(6)
Fe2 C204 C205 C210 129.5(4)
C203 C204 C205 Fe2 60.4(2)
C209 C204 C205 Fe2 -126.6(4)
C202 C201 C205 C204 0.7(4)
C206 C201 C205 C204 -166.1(3)
Fe2 C201 C205 C204 61.1(2)
C202 C201 C205 C210 169.0(3)
C206 C201 C205 C210 2.2(6)
Fe2 C201 C205 C210 -130.5(4)
C202 C201 C205 Fe2 -60.4(2)
C206 C201 C205 Fe2 132.7(3)
C237 Fe2 C205 C204 39.2(3)
C203 Fe2 C205 C204 -37.8(2)
C202 Fe2 C205 C204 -81.1(2)
C201 Fe2 C205 C204 -117.8(3)
P201 Fe2 C205 C204 -128.2(3)
P202 Fe2 C205 C204 136.9(2)
C237 Fe2 C205 C201 157.0(2)
C203 Fe2 C205 C201 80.0(2)
C204 Fe2 C205 C201 117.8(3)
C202 Fe2 C205 C201 36.7(2)
P201 Fe2 C205 C201 -10.5(4)
P202 Fe2 C205 C201 -105.30(19)
C237 Fe2 C205 C210 -82.0(5)
C203 Fe2 C205 C210 -158.9(5)
C204 Fe2 C205 C210 -121.2(5)
C202 Fe2 C205 C210 157.8(5)
C201 Fe2 C205 C210 121.1(5)
P201 Fe2 C205 C210 110.6(4)
P202 Fe2 C205 C210 15.8(4)
C219 P201 C211 C212 177.3(3)
C213 P201 C211 C212 -76.8(3)
Fe2 P201 C211 C212 51.5(3)
P201 C211 C212 P202 -46.3(4)
C231 P202 C212 C211 -101.7(3)
C225 P202 C212 C211 152.9(3)
Fe2 P202 C212 C211 22.5(3)
C219 P201 C213 C218 -139.2(3)
C211 P201 C213 C218 112.5(3)
Fe2 P201 C213 C218 -4.2(4)
C219 P201 C213 C214 45.8(4)
C211 P201 C213 C214 -62.6(4)
Fe2 P201 C213 C214 -179.2(3)
C218 C213 C214 C215 -1.0(6)
P201 C213 C214 C215 174.2(4)
C213 C214 C215 C216 0.9(8)
C214 C215 C216 C217 -0.3(8)
C215 C216 C217 C218 -0.1(8)
C214 C213 C218 C217 0.6(6)
P201 C213 C218 C217 -174.6(3)
C216 C217 C218 C213 0.0(7)
C213 P201 C219 C224 -133.9(3)
C211 P201 C219 C224 -29.1(4)
Fe2 P201 C219 C224 88.6(3)
C213 P201 C219 C220 47.2(4)
C211 P201 C219 C220 152.1(3)
Fe2 P201 C219 C220 -90.2(3)
C224 C219 C220 C221 -2.8(6)
P201 C219 C220 C221 176.1(3)
C219 C220 C221 C222 1.2(7)
C220 C221 C222 C223 1.0(7)
C221 C222 C223 C224 -1.6(7)
C220 C219 C224 C223 2.2(6)
P201 C219 C224 C223 -176.6(3)
C222 C223 C224 C219 0.0(6)
C231 P202 C225 C226 18.8(3)
C212 P202 C225 C226 127.1(3)
Fe2 P202 C225 C226 -112.3(3)
C231 P202 C225 C230 -159.9(3)
C212 P202 C225 C230 -51.6(4)
Fe2 P202 C225 C230 69.0(3)
C230 C225 C226 C227 0.6(5)
P202 C225 C226 C227 -178.2(3)
C225 C226 C227 C228 -0.7(6)
C226 C227 C228 C229 0.1(6)
C227 C228 C229 C230 0.7(6)
C228 C229 C230 C225 -0.9(6)
C226 C225 C230 C229 0.2(6)
P202 C225 C230 C229 179.0(3)
C225 P202 C231 C232 -112.0(3)
C212 P202 C231 C232 142.8(3)
Fe2 P202 C231 C232 23.4(3)
C225 P202 C231 C236 65.4(3)
C212 P202 C231 C236 -39.7(3)
Fe2 P202 C231 C236 -159.1(3)
C236 C231 C232 C233 0.6(5)
P202 C231 C232 C233 178.1(3)
C231 C232 C233 C234 1.0(6)
C232 C233 C234 C235 -1.7(6)
C233 C234 C235 C236 0.9(6)
C234 C235 C236 C231 0.8(6)
C232 C231 C236 C235 -1.5(5)
P202 C231 C236 C235 -179.0(3)
C237 C238 C239 C240 61.6(5)
C237 C238 C239 C241 -119.9(4)
C241 C239 C240 C140 1.1(5)
C238 C239 C240 C140 179.6(3)
C139 C140 C240 C239 0.9(6)
C142 C141 C241 C242 0.9(5)
C139 C141 C241 C242 -175.0(3)
C142 C141 C241 C239 178.0(3)
C139 C141 C241 C239 2.1(5)
C240 C239 C241 C242 174.4(3)
C238 C239 C241 C242 -4.1(5)
C240 C239 C241 C141 -2.6(5)
C238 C239 C241 C141 178.9(3)
C141 C241 C242 C243 0.8(5)
C239 C241 C242 C243 -176.2(4)
C241 C242 C243 C143 -1.7(6)
C142 C143 C243 C242 0.7(6)

loop_
_platon_squeeze_void_nr
_platon_squeeze_void_average_x
_platon_squeeze_void_average_y
_platon_squeeze_void_average_z
_platon_squeeze_void_volume
_platon_squeeze_void_count_electrons
_platon_squeeze_void_content
1 0.250 0.250 0.000 594 10 ' '
2 0.750 0.750 0.000 594 10 ' '
3 0.101 0.136 0.040 11 0 ' '
4 0.601 0.636 0.040 11 0 ' '
5 0.000 0.794 0.250 170 3 ' '
6 0.500 0.294 0.250 170 3 ' '
7 0.250 0.750 0.500 594 10 ' '
8 0.750 0.250 0.500 594 10 ' '
9 0.399 0.636 0.460 11 0 ' '
10 0.899 0.136 0.460 11 0 ' '
11 0.101 0.864 0.540 11 0 ' '
12 0.601 0.364 0.540 11 0 ' '
13 0.000 0.206 0.750 170 3 ' '
14 0.500 0.706 0.750 170 3 ' '
15 0.399 0.364 0.960 11 0 ' '
16 0.899 0.864 0.960 11 0 ' '
